data_4307374
loop_
_publ_author_name
'Chelladurai Ganesamoorthy'
'Maravanji S. Balakrishna'
'Paulose P. George'
'Joel T. Mague'

_publ_section_title
;
Di- and Tetranuclear Copper(I) Complexes Containing
Phenylaminobis(phosphonite), PhN{P(OC6H4OMe-o)2}2, and Their Reactivity
toward Bipyridyl Ligands
;
_journal_name_full 'Inorganic Chemistry'
_journal_page_first 848
_journal_page_last 858
_journal_paper_doi 10.1021/ic061883j
_journal_volume 46
_journal_year 2007
_chemical_formula_sum 'C38 H41 Cl2 Cu2 N O9 P2'
_chemical_formula_weight 915.64
_chemical_name_systematic
; 
 bis((\m~3~-chloro)(\m~2~-chloro)(\m~2~-bis(bis(o-
methoxyphenyl)phosphino)phenylamine)dicopper(I) 
tetrahydrofuran solvate 
;
_space_group_IT_number 2
_symmetry_cell_setting triclinic
_symmetry_space_group_name_Hall '-P 1'
_symmetry_space_group_name_H-M 'P -1'
_atom_sites_solution_hydrogens geom
_atom_sites_solution_primary Patterson
_atom_sites_solution_secondary difmap
_audit_creation_method SHELXL-97
_cell_angle_alpha 90.985(1)
_cell_angle_beta 93.765(1)
_cell_angle_gamma 90.897(1)
_cell_formula_units_Z 2
_cell_length_a 10.8096(7)
_cell_length_b 11.2597(8)
_cell_length_c 16.097(1)
_cell_measurement_reflns_used 5962
_cell_measurement_temperature 293(2)
_cell_measurement_theta_max 28.27
_cell_measurement_theta_min 2.23
_cell_volume 1954.4(2)
_computing_cell_refinement 'Bruker SMART (Bruker-AXS, 2000)'
_computing_data_collection 'Bruker SMART (Bruker-AXS, 2000)'
_computing_data_reduction 'Bruker SAINT+ (Bruker-AXS, 2004)'
_computing_molecular_graphics 'Bruker SHELXTL (Bruker-AXS, 2000a)'
_computing_publication_material 'Bruker SHELXTL (Bruker-AXS, 2000a)'
_computing_structure_refinement 'SHELXL-97 (Sheldrick, 1997)'
_computing_structure_solution 'SHELXS-97 (Sheldrick, 1997)'
_diffrn_ambient_temperature 293(2)
_diffrn_measured_fraction_theta_full 0.935
_diffrn_measured_fraction_theta_max 0.935
_diffrn_measurement_device_type 'Bruker-AXS Smart APEX CCD area detector'
_diffrn_measurement_method 'phi and omega scans'
_diffrn_radiation_monochromator graphite
_diffrn_radiation_source 'fine-focus sealed tube'
_diffrn_radiation_type MoK\a
_diffrn_radiation_wavelength 0.71073
_diffrn_reflns_av_R_equivalents 0.0200
_diffrn_reflns_av_sigmaI/netI 0.0324
_diffrn_reflns_limit_h_max 14
_diffrn_reflns_limit_h_min -14
_diffrn_reflns_limit_k_max 14
_diffrn_reflns_limit_k_min -14
_diffrn_reflns_limit_l_max 21
_diffrn_reflns_limit_l_min -21
_diffrn_reflns_number 17567
_diffrn_reflns_theta_full 28.29
_diffrn_reflns_theta_max 28.29
_diffrn_reflns_theta_min 1.27
_exptl_absorpt_coefficient_mu 1.362
_exptl_absorpt_correction_T_max 0.8702
_exptl_absorpt_correction_T_min 0.7231
_exptl_absorpt_correction_type multi-scan
_exptl_absorpt_process_details 'SADABS (Sheldrick, 2002)'
_exptl_crystal_colour Colorless
_exptl_crystal_density_diffrn 1.556
_exptl_crystal_density_method 'not measured'
_exptl_crystal_description Block
_exptl_crystal_F_000 940
_exptl_crystal_size_max 0.27
_exptl_crystal_size_mid 0.19
_exptl_crystal_size_min 0.11
_refine_diff_density_max 0.486
_refine_diff_density_min -0.335
_refine_diff_density_rms 0.071
_refine_ls_extinction_method none
_refine_ls_goodness_of_fit_ref 1.039
_refine_ls_hydrogen_treatment constr
_refine_ls_matrix_type full
_refine_ls_number_parameters 491
_refine_ls_number_reflns 9078
_refine_ls_number_restraints 0
_refine_ls_restrained_S_all 1.039
_refine_ls_R_factor_all 0.0354
_refine_ls_R_factor_gt 0.0308
_refine_ls_shift/su_max 0.002
_refine_ls_shift/su_mean 0.000
_refine_ls_structure_factor_coef Fsqd
_refine_ls_weighting_details 'calc w=1/[\s^2^(Fo^2^)+(0.0411P)^2^+0.7819P] where P=(Fo^2^+2Fc^2^)/3'
_refine_ls_weighting_scheme calc
_refine_ls_wR_factor_gt 0.0780
_refine_ls_wR_factor_ref 0.0807
_reflns_number_gt 8024
_reflns_number_total 9078
_reflns_threshold_expression >2\s(I)
_cod_data_source_file ic061883jsi20061201_024151_2.cif
_cod_data_source_block msb199
_cod_depositor_comments
;
The following automatic conversions were performed:
'_symmetry_cell_setting' value 'Triclinic' changed to 'triclinic'
according to '/home/saulius/struct/CIF-dictionaries/cif_core.dic'
dictionary named 'cif_core.dic' version 2.4.1 from 2010-06-29.

Automatic conversion script
Id: cif_fix_enum 1527 2010-12-29 10:47:43Z saulius 
;
_cod_database_code 4307374

loop_
_symmetry_equiv_pos_as_xyz
'x, y, z'
'-x, -y, -z'

loop_
_atom_site_label
_atom_site_type_symbol
_atom_site_fract_x
_atom_site_fract_y
_atom_site_fract_z
_atom_site_U_iso_or_equiv
_atom_site_adp_type
_atom_site_occupancy
_atom_site_symmetry_multiplicity
_atom_site_calc_flag
_atom_site_refinement_flags
_atom_site_disorder_assembly
_atom_site_disorder_group
Cu1 Cu 0.92133(2) 0.618102(19) 0.604584(13) 0.01441(6) Uani 1 1 d . . .
Cu2 Cu 1.05310(2) 0.409058(19) 0.575335(13) 0.01583(6) Uani 1 1 d . . .
Cl1 Cl 0.80221(4) 0.69153(4) 0.49797(3) 0.01538(9) Uani 1 1 d . . .
Cl2 Cl 1.11005(4) 0.60907(4) 0.54360(3) 0.01456(9) Uani 1 1 d . . .
P1 P 0.87695(4) 0.57037(4) 0.72749(3) 0.01124(9) Uani 1 1 d . . .
P2 P 1.01004(4) 0.35195(4) 0.69721(3) 0.01125(9) Uani 1 1 d . . .
O1 O 0.73316(11) 0.56146(11) 0.74705(8) 0.0147(2) Uani 1 1 d . . .
O2 O 0.54442(12) 0.47905(12) 0.65014(9) 0.0225(3) Uani 1 1 d . . .
O3 O 0.92427(11) 0.65753(10) 0.80485(7) 0.0136(2) Uani 1 1 d . . .
O4 O 0.91486(13) 0.88707(11) 0.83648(9) 0.0213(3) Uani 1 1 d . . .
O5 O 0.94987(11) 0.22091(10) 0.70450(8) 0.0143(2) Uani 1 1 d . . .
O6 O 0.99927(12) 0.01369(11) 0.64201(9) 0.0204(3) Uani 1 1 d . . .
O7 O 1.12344(11) 0.33813(11) 0.76607(8) 0.0147(2) Uani 1 1 d . . .
O8 O 1.31755(12) 0.44128(12) 0.83870(8) 0.0211(3) Uani 1 1 d . . .
N1 N 0.92047(13) 0.43453(12) 0.75738(9) 0.0112(3) Uani 1 1 d . . .
C1 C 0.65096(16) 0.64475(16) 0.71166(11) 0.0151(3) Uani 1 1 d . . .
C2 C 0.66680(18) 0.76501(17) 0.72749(12) 0.0197(4) Uani 1 1 d . . .
H2 H 0.7339 0.7935 0.7616 0.024 Uiso 1 1 calc R . .
C3 C 0.58086(19) 0.84335(17) 0.69163(13) 0.0237(4) Uani 1 1 d . . .
H3 H 0.5911 0.9248 0.7009 0.028 Uiso 1 1 calc R . .
C4 C 0.48105(19) 0.79978(18) 0.64257(13) 0.0238(4) Uani 1 1 d . . .
H4 H 0.4234 0.8523 0.6195 0.029 Uiso 1 1 calc R . .
C5 C 0.46470(17) 0.67872(18) 0.62677(12) 0.0204(4) Uani 1 1 d . . .
H5 H 0.3968 0.6509 0.5931 0.025 Uiso 1 1 calc R . .
C6 C 0.54975(16) 0.59910(16) 0.66121(11) 0.0163(4) Uani 1 1 d . . .
C7 C 0.43491(18) 0.43193(18) 0.60519(13) 0.0244(4) Uani 1 1 d . . .
H7A H 0.3628 0.4603 0.6306 0.037 Uiso 1 1 calc R . .
H7B H 0.4355 0.3467 0.6064 0.037 Uiso 1 1 calc R . .
H7C H 0.4332 0.4573 0.5485 0.037 Uiso 1 1 calc R . .
C8 C 1.03557(16) 0.72325(15) 0.80348(11) 0.0143(3) Uani 1 1 d . . .
C9 C 1.14574(17) 0.67132(16) 0.78723(11) 0.0176(4) Uani 1 1 d . . .
H9 H 1.1482 0.5903 0.7753 0.021 Uiso 1 1 calc R . .
C10 C 1.25407(18) 0.74067(18) 0.78864(12) 0.0215(4) Uani 1 1 d . . .
H10 H 1.3289 0.7063 0.7771 0.026 Uiso 1 1 calc R . .
C11 C 1.24929(19) 0.86067(18) 0.80726(12) 0.0232(4) Uani 1 1 d . . .
H11 H 1.3215 0.9068 0.8085 0.028 Uiso 1 1 calc R . .
C12 C 1.13821(19) 0.91332(17) 0.82415(12) 0.0213(4) Uani 1 1 d . . .
H12 H 1.1364 0.9941 0.8369 0.026 Uiso 1 1 calc R . .
C13 C 1.02975(18) 0.84511(16) 0.82201(11) 0.0169(4) Uani 1 1 d . . .
C14 C 0.9059(2) 1.01079(17) 0.85622(14) 0.0303(5) Uani 1 1 d . . .
H14A H 0.9518 1.0284 0.9082 0.045 Uiso 1 1 calc R . .
H14B H 0.8205 1.0304 0.8607 0.045 Uiso 1 1 calc R . .
H14C H 0.9395 1.0566 0.8130 0.045 Uiso 1 1 calc R . .
C15 C 0.86144(17) 0.17163(15) 0.64539(11) 0.0147(3) Uani 1 1 d . . .
C16 C 0.75288(17) 0.22785(16) 0.62125(12) 0.0177(4) Uani 1 1 d . . .
H16 H 0.7378 0.3039 0.6412 0.021 Uiso 1 1 calc R . .
C17 C 0.66590(18) 0.16907(17) 0.56648(12) 0.0208(4) Uani 1 1 d . . .
H17 H 0.5929 0.2064 0.5488 0.025 Uiso 1 1 calc R . .
C18 C 0.68874(18) 0.05565(17) 0.53885(12) 0.0221(4) Uani 1 1 d . . .
H18 H 0.6295 0.0159 0.5038 0.027 Uiso 1 1 calc R . .
C19 C 0.79878(18) -0.00056(17) 0.56243(12) 0.0203(4) Uani 1 1 d . . .
H19 H 0.8131 -0.0769 0.5428 0.024 Uiso 1 1 calc R . .
C20 C 0.88759(17) 0.05795(16) 0.61560(11) 0.0165(4) Uani 1 1 d . . .
C21 C 1.02654(19) -0.10338(16) 0.61338(12) 0.0212(4) Uani 1 1 d . . .
H21A H 0.9679 -0.1591 0.6335 0.032 Uiso 1 1 calc R . .
H21B H 1.1088 -0.1237 0.6338 0.032 Uiso 1 1 calc R . .
H21C H 1.0212 -0.1059 0.5536 0.032 Uiso 1 1 calc R . .
C22 C 1.23579(16) 0.28347(16) 0.75441(11) 0.0144(3) Uani 1 1 d . . .
C23 C 1.24641(17) 0.17970(16) 0.70903(12) 0.0180(4) Uani 1 1 d . . .
H23 H 1.1768 0.1436 0.6818 0.022 Uiso 1 1 calc R . .
C24 C 1.36258(18) 0.12958(17) 0.70448(13) 0.0231(4) Uani 1 1 d . . .
H24 H 1.3712 0.0604 0.6731 0.028 Uiso 1 1 calc R . .
C25 C 1.46500(19) 0.18230(19) 0.74638(14) 0.0258(4) Uani 1 1 d . . .
H25 H 1.5423 0.1479 0.7437 0.031 Uiso 1 1 calc R . .
C26 C 1.45368(17) 0.28633(18) 0.79250(13) 0.0224(4) Uani 1 1 d . . .
H26 H 1.5233 0.3210 0.8207 0.027 Uiso 1 1 calc R . .
C27 C 1.33898(17) 0.33890(16) 0.79679(11) 0.0172(4) Uani 1 1 d . . .
C28 C 1.42293(19) 0.50025(19) 0.88161(14) 0.0274(5) Uani 1 1 d . . .
H28A H 1.4612 0.4476 0.9215 0.041 Uiso 1 1 calc R . .
H28B H 1.3962 0.5702 0.9098 0.041 Uiso 1 1 calc R . .
H28C H 1.4816 0.5223 0.8421 0.041 Uiso 1 1 calc R . .
C29 C 0.88879(16) 0.38733(15) 0.83727(10) 0.0125(3) Uani 1 1 d . . .
C30 C 0.77595(17) 0.32828(17) 0.84203(12) 0.0185(4) Uani 1 1 d . . .
H30 H 0.7208 0.3212 0.7953 0.022 Uiso 1 1 calc R . .
C31 C 0.74581(18) 0.27968(18) 0.91715(13) 0.0222(4) Uani 1 1 d . . .
H31 H 0.6700 0.2406 0.9208 0.027 Uiso 1 1 calc R . .
C32 C 0.82842(18) 0.28933(17) 0.98636(12) 0.0207(4) Uani 1 1 d . . .
H32 H 0.8081 0.2568 1.0365 0.025 Uiso 1 1 calc R . .
C33 C 0.94135(18) 0.34742(17) 0.98108(12) 0.0201(4) Uani 1 1 d . . .
H33 H 0.9970 0.3532 1.0276 0.024 Uiso 1 1 calc R . .
C34 C 0.97227(17) 0.39745(16) 0.90627(11) 0.0167(4) Uani 1 1 d . . .
H34 H 1.0479 0.4370 0.9028 0.020 Uiso 1 1 calc R . .
O9 O 0.58352(17) 0.71257(17) 0.96825(12) 0.0469(5) Uani 1 1 d . . .
C35 C 0.5640(3) 0.8363(3) 0.9599(2) 0.0521(7) Uani 1 1 d . . .
H35A H 0.4813 0.8568 0.9745 0.063 Uiso 1 1 calc R . .
H35B H 0.5746 0.8606 0.9032 0.063 Uiso 1 1 calc R . .
C36 C 0.6614(3) 0.8950(3) 1.01976(19) 0.0493(7) Uani 1 1 d . . .
H36A H 0.6317 0.9031 1.0751 0.059 Uiso 1 1 calc R . .
H36B H 0.6852 0.9728 1.0006 0.059 Uiso 1 1 calc R . .
C37 C 0.7692(2) 0.8098(2) 1.01916(15) 0.0365(5) Uani 1 1 d . . .
H37A H 0.8375 0.8439 0.9910 0.044 Uiso 1 1 calc R . .
H37B H 0.7983 0.7898 1.0754 0.044 Uiso 1 1 calc R . .
C38 C 0.7147(2) 0.7011(2) 0.97190(16) 0.0380(6) Uani 1 1 d . . .
H38A H 0.7438 0.6974 0.9162 0.046 Uiso 1 1 calc R . .
H38B H 0.7389 0.6291 1.0006 0.046 Uiso 1 1 calc R . .

loop_
_atom_site_aniso_label
_atom_site_aniso_U_11
_atom_site_aniso_U_22
_atom_site_aniso_U_33
_atom_site_aniso_U_23
_atom_site_aniso_U_13
_atom_site_aniso_U_12
Cu1 0.01874(11) 0.01305(11) 0.01146(11) 0.00124(8) 0.00098(8) -0.00015(8)
Cu2 0.02042(12) 0.01490(11) 0.01252(11) 0.00067(8) 0.00340(9) 0.00121(9)
Cl1 0.0169(2) 0.0152(2) 0.0138(2) -0.00135(15) -0.00108(16) 0.00273(16)
Cl2 0.01539(19) 0.01326(19) 0.0149(2) 0.00082(15) 0.00039(15) -0.00134(15)
P1 0.0120(2) 0.0103(2) 0.0114(2) 0.00068(15) -0.00008(16) 0.00036(16)
P2 0.0121(2) 0.0099(2) 0.0115(2) -0.00033(15) -0.00039(16) -0.00021(16)
O1 0.0122(6) 0.0142(6) 0.0178(6) 0.0040(5) 0.0008(5) 0.0016(5)
O2 0.0174(6) 0.0174(7) 0.0316(8) 0.0018(6) -0.0073(6) -0.0014(5)
O3 0.0159(6) 0.0122(6) 0.0130(6) -0.0009(5) 0.0025(5) -0.0020(5)
O4 0.0256(7) 0.0117(6) 0.0266(7) -0.0022(5) 0.0011(6) 0.0020(5)
O5 0.0178(6) 0.0093(6) 0.0154(6) 0.0002(5) -0.0026(5) -0.0023(5)
O6 0.0223(7) 0.0122(6) 0.0257(7) -0.0042(5) -0.0044(6) 0.0022(5)
O7 0.0111(6) 0.0175(6) 0.0150(6) -0.0028(5) -0.0018(5) 0.0023(5)
O8 0.0170(6) 0.0226(7) 0.0228(7) -0.0050(5) -0.0048(5) -0.0015(5)
N1 0.0138(7) 0.0102(7) 0.0094(7) 0.0007(5) 0.0000(5) 0.0003(5)
C1 0.0135(8) 0.0175(9) 0.0147(8) 0.0041(7) 0.0028(7) 0.0041(7)
C2 0.0203(9) 0.0199(9) 0.0189(9) 0.0001(7) 0.0000(7) 0.0026(7)
C3 0.0293(10) 0.0159(9) 0.0260(10) 0.0000(8) 0.0010(8) 0.0066(8)
C4 0.0240(10) 0.0242(10) 0.0235(10) 0.0060(8) 0.0004(8) 0.0116(8)
C5 0.0169(9) 0.0263(10) 0.0180(9) 0.0036(7) -0.0015(7) 0.0035(8)
C6 0.0143(8) 0.0179(9) 0.0169(9) 0.0024(7) 0.0027(7) 0.0007(7)
C7 0.0205(9) 0.0236(10) 0.0279(11) 0.0021(8) -0.0056(8) -0.0058(8)
C8 0.0171(8) 0.0140(8) 0.0116(8) 0.0012(6) -0.0013(7) -0.0042(7)
C9 0.0210(9) 0.0159(9) 0.0158(9) 0.0008(7) 0.0006(7) -0.0009(7)
C10 0.0188(9) 0.0267(10) 0.0190(9) 0.0018(8) 0.0021(7) -0.0029(8)
C11 0.0243(10) 0.0258(10) 0.0191(10) 0.0039(8) 0.0000(8) -0.0108(8)
C12 0.0307(10) 0.0146(9) 0.0181(9) 0.0020(7) -0.0018(8) -0.0077(8)
C13 0.0241(9) 0.0151(9) 0.0113(8) 0.0006(6) 0.0001(7) -0.0003(7)
C14 0.0453(13) 0.0136(9) 0.0325(12) -0.0021(8) 0.0068(10) 0.0047(9)
C15 0.0193(9) 0.0133(8) 0.0113(8) 0.0001(6) 0.0003(7) -0.0048(7)
C16 0.0212(9) 0.0131(8) 0.0187(9) 0.0003(7) 0.0016(7) -0.0011(7)
C17 0.0189(9) 0.0222(10) 0.0208(10) 0.0034(7) -0.0027(7) -0.0008(7)
C18 0.0244(10) 0.0212(10) 0.0195(10) 0.0014(7) -0.0067(8) -0.0088(8)
C19 0.0266(10) 0.0148(9) 0.0188(9) -0.0016(7) -0.0022(8) -0.0037(7)
C20 0.0200(9) 0.0135(8) 0.0159(9) 0.0022(7) 0.0006(7) -0.0015(7)
C21 0.0285(10) 0.0125(8) 0.0222(10) -0.0024(7) 0.0000(8) 0.0016(7)
C22 0.0130(8) 0.0160(8) 0.0147(8) 0.0040(7) 0.0031(7) 0.0026(7)
C23 0.0182(9) 0.0161(9) 0.0198(9) 0.0022(7) 0.0017(7) -0.0003(7)
C24 0.0242(10) 0.0178(9) 0.0280(11) 0.0001(8) 0.0068(8) 0.0056(8)
C25 0.0182(9) 0.0288(11) 0.0310(11) 0.0058(9) 0.0034(8) 0.0085(8)
C26 0.0141(9) 0.0287(11) 0.0241(10) 0.0024(8) -0.0006(7) -0.0006(8)
C27 0.0174(9) 0.0178(9) 0.0161(9) 0.0033(7) -0.0005(7) 0.0001(7)
C28 0.0233(10) 0.0298(11) 0.0276(11) -0.0037(9) -0.0069(8) -0.0080(8)
C29 0.0167(8) 0.0095(8) 0.0117(8) 0.0014(6) 0.0029(6) 0.0024(6)
C30 0.0154(8) 0.0247(10) 0.0151(9) 0.0047(7) -0.0021(7) -0.0007(7)
C31 0.0173(9) 0.0262(10) 0.0233(10) 0.0065(8) 0.0031(8) -0.0040(8)
C32 0.0254(10) 0.0216(10) 0.0155(9) 0.0062(7) 0.0040(8) 0.0019(8)
C33 0.0236(9) 0.0230(10) 0.0132(9) 0.0007(7) -0.0025(7) -0.0005(8)
C34 0.0162(8) 0.0166(9) 0.0172(9) 0.0004(7) 0.0005(7) -0.0019(7)
O9 0.0384(10) 0.0457(11) 0.0552(12) -0.0022(9) -0.0046(9) -0.0085(8)
C35 0.0393(15) 0.0539(18) 0.0631(19) 0.0134(14) -0.0009(13) 0.0062(13)
C36 0.0530(17) 0.0414(15) 0.0542(18) -0.0061(13) 0.0116(14) -0.0042(13)
C37 0.0362(13) 0.0426(14) 0.0312(12) 0.0053(10) 0.0053(10) -0.0078(11)
C38 0.0399(13) 0.0408(14) 0.0340(13) -0.0011(10) 0.0081(11) -0.0029(11)

loop_
_atom_type_symbol
_atom_type_description
_atom_type_scat_dispersion_real
_atom_type_scat_dispersion_imag
_atom_type_scat_source
C C 0.0033 0.0016 'International Tables Vol C Tables 4.2.6.8 and 6.1.1.4'
H H 0.0000 0.0000 'International Tables Vol C Tables 4.2.6.8 and 6.1.1.4'
N N 0.0061 0.0033 'International Tables Vol C Tables 4.2.6.8 and 6.1.1.4'
O O 0.0106 0.0060 'International Tables Vol C Tables 4.2.6.8 and 6.1.1.4'
P P 0.1023 0.0942 'International Tables Vol C Tables 4.2.6.8 and 6.1.1.4'
Cl Cl 0.1484 0.1585 'International Tables Vol C Tables 4.2.6.8 and 6.1.1.4'
Cu Cu 0.3201 1.2651 'International Tables Vol C Tables 4.2.6.8 and 6.1.1.4'

loop_
_geom_angle_atom_site_label_1
_geom_angle_atom_site_label_2
_geom_angle_atom_site_label_3
_geom_angle
_geom_angle_site_symmetry_1
_geom_angle_site_symmetry_3
_geom_angle_publ_flag
P1 Cu1 Cl1 130.858(19) . . ?
P1 Cu1 Cl2 129.283(18) . . ?
Cl1 Cu1 Cl2 99.858(18) . . ?
P1 Cu1 Cu2 94.557(14) . . ?
Cl1 Cu1 Cu2 117.978(14) . . ?
Cl2 Cu1 Cu2 54.557(12) . . ?
P1 Cu1 Cu2 158.162(16) . 2_766 ?
Cl1 Cu1 Cu2 50.970(13) . 2_766 ?
Cl2 Cu1 Cu2 55.749(12) . 2_766 ?
Cu2 Cu1 Cu2 71.314(9) . 2_766 ?
P2 Cu2 Cl1 120.330(18) . 2_766 ?
P2 Cu2 Cl2 124.065(18) . . ?
Cl1 Cu2 Cl2 99.252(17) 2_766 . ?
P2 Cu2 Cl2 119.473(18) . 2_766 ?
Cl1 Cu2 Cl2 92.708(16) 2_766 2_766 ?
Cl2 Cu2 Cl2 93.915(15) . 2_766 ?
P2 Cu2 Cu1 88.114(14) . . ?
Cl1 Cu2 Cu1 149.570(15) 2_766 . ?
Cl2 Cu2 Cu1 52.155(12) . . ?
Cl2 Cu2 Cu1 80.719(12) 2_766 . ?
P2 Cu2 Cu1 155.578(16) . 2_766 ?
Cl1 Cu2 Cu1 49.047(12) 2_766 2_766 ?
Cl2 Cu2 Cu1 80.278(13) . 2_766 ?
Cl2 Cu2 Cu1 49.679(12) 2_766 2_766 ?
Cu1 Cu2 Cu1 108.686(9) . 2_766 ?
Cu1 Cl1 Cu2 79.983(16) . 2_766 ?
Cu1 Cl2 Cu2 73.288(14) . . ?
Cu1 Cl2 Cu2 74.572(15) . 2_766 ?
Cu2 Cl2 Cu2 86.084(15) . 2_766 ?
O1 P1 O3 98.00(7) . . ?
O1 P1 N1 98.84(7) . . ?
O3 P1 N1 104.62(7) . . ?
O1 P1 Cu1 118.19(5) . . ?
O3 P1 Cu1 118.40(5) . . ?
N1 P1 Cu1 115.60(5) . . ?
O7 P2 O5 97.63(7) . . ?
O7 P2 N1 96.35(7) . . ?
O5 P2 N1 102.06(7) . . ?
O7 P2 Cu2 117.68(5) . . ?
O5 P2 Cu2 117.51(5) . . ?
N1 P2 Cu2 121.16(5) . . ?
C1 O1 P1 118.67(11) . . ?
C6 O2 C7 115.92(14) . . ?
C8 O3 P1 121.09(11) . . ?
C13 O4 C14 117.35(16) . . ?
C15 O5 P2 123.34(11) . . ?
C20 O6 C21 116.87(14) . . ?
C22 O7 P2 126.40(11) . . ?
C27 O8 C28 117.05(15) . . ?
C29 N1 P1 121.42(11) . . ?
C29 N1 P2 118.35(11) . . ?
P1 N1 P2 120.13(8) . . ?
C2 C1 O1 121.76(16) . . ?
C2 C1 C6 121.67(16) . . ?
O1 C1 C6 116.55(15) . . ?
C1 C2 C3 119.14(18) . . ?
C1 C2 H2 120.4 . . ?
C3 C2 H2 120.4 . . ?
C4 C3 C2 119.76(18) . . ?
C4 C3 H3 120.1 . . ?
C2 C3 H3 120.1 . . ?
C3 C4 C5 121.20(18) . . ?
C3 C4 H4 119.4 . . ?
C5 C4 H4 119.4 . . ?
C4 C5 C6 120.04(18) . . ?
C4 C5 H5 120.0 . . ?
C6 C5 H5 120.0 . . ?
O2 C6 C5 125.64(17) . . ?
O2 C6 C1 116.17(15) . . ?
C5 C6 C1 118.18(17) . . ?
O2 C7 H7A 109.5 . . ?
O2 C7 H7B 109.5 . . ?
H7A C7 H7B 109.5 . . ?
O2 C7 H7C 109.5 . . ?
H7A C7 H7C 109.5 . . ?
H7B C7 H7C 109.5 . . ?
C9 C8 C13 121.17(17) . . ?
C9 C8 O3 122.23(16) . . ?
C13 C8 O3 116.58(16) . . ?
C8 C9 C10 119.71(17) . . ?
C8 C9 H9 120.1 . . ?
C10 C9 H9 120.1 . . ?
C11 C10 C9 119.50(18) . . ?
C11 C10 H10 120.2 . . ?
C9 C10 H10 120.2 . . ?
C10 C11 C12 120.93(18) . . ?
C10 C11 H11 119.5 . . ?
C12 C11 H11 119.5 . . ?
C11 C12 C13 119.91(18) . . ?
C11 C12 H12 120.0 . . ?
C13 C12 H12 120.0 . . ?
O4 C13 C12 125.25(17) . . ?
O4 C13 C8 115.97(16) . . ?
C12 C13 C8 118.78(17) . . ?
O4 C14 H14A 109.5 . . ?
O4 C14 H14B 109.5 . . ?
H14A C14 H14B 109.5 . . ?
O4 C14 H14C 109.5 . . ?
H14A C14 H14C 109.5 . . ?
H14B C14 H14C 109.5 . . ?
C16 C15 C20 121.76(16) . . ?
C16 C15 O5 122.78(16) . . ?
C20 C15 O5 115.37(15) . . ?
C15 C16 C17 119.13(17) . . ?
C15 C16 H16 120.4 . . ?
C17 C16 H16 120.4 . . ?
C18 C17 C16 119.67(18) . . ?
C18 C17 H17 120.2 . . ?
C16 C17 H17 120.2 . . ?
C17 C18 C19 121.21(17) . . ?
C17 C18 H18 119.4 . . ?
C19 C18 H18 119.4 . . ?
C18 C19 C20 119.77(18) . . ?
C18 C19 H19 120.1 . . ?
C20 C19 H19 120.1 . . ?
O6 C20 C19 125.44(17) . . ?
O6 C20 C15 116.14(15) . . ?
C19 C20 C15 118.42(17) . . ?
O6 C21 H21A 109.5 . . ?
O6 C21 H21B 109.5 . . ?
H21A C21 H21B 109.5 . . ?
O6 C21 H21C 109.5 . . ?
H21A C21 H21C 109.5 . . ?
H21B C21 H21C 109.5 . . ?
C23 C22 O7 123.80(16) . . ?
C23 C22 C27 121.57(16) . . ?
O7 C22 C27 114.54(15) . . ?
C22 C23 C24 119.16(18) . . ?
C22 C23 H23 120.4 . . ?
C24 C23 H23 120.4 . . ?
C25 C24 C23 120.08(18) . . ?
C25 C24 H24 120.0 . . ?
C23 C24 H24 120.0 . . ?
C24 C25 C26 120.53(18) . . ?
C24 C25 H25 119.7 . . ?
C26 C25 H25 119.7 . . ?
C25 C26 C27 120.35(18) . . ?
C25 C26 H26 119.8 . . ?
C27 C26 H26 119.8 . . ?
O8 C27 C26 125.34(17) . . ?
O8 C27 C22 116.36(16) . . ?
C26 C27 C22 118.30(17) . . ?
O8 C28 H28A 109.5 . . ?
O8 C28 H28B 109.5 . . ?
H28A C28 H28B 109.5 . . ?
O8 C28 H28C 109.5 . . ?
H28A C28 H28C 109.5 . . ?
H28B C28 H28C 109.5 . . ?
C34 C29 C30 120.74(16) . . ?
C34 C29 N1 120.39(15) . . ?
C30 C29 N1 118.83(15) . . ?
C29 C30 C31 119.58(17) . . ?
C29 C30 H30 120.2 . . ?
C31 C30 H30 120.2 . . ?
C32 C31 C30 120.13(18) . . ?
C32 C31 H31 119.9 . . ?
C30 C31 H31 119.9 . . ?
C31 C32 C33 120.05(18) . . ?
C31 C32 H32 120.0 . . ?
C33 C32 H32 120.0 . . ?
C32 C33 C34 120.38(17) . . ?
C32 C33 H33 119.8 . . ?
C34 C33 H33 119.8 . . ?
C29 C34 C33 119.11(17) . . ?
C29 C34 H34 120.4 . . ?
C33 C34 H34 120.4 . . ?
C35 O9 C38 104.56(19) . . ?
O9 C35 C36 104.7(2) . . ?
O9 C35 H35A 110.8 . . ?
C36 C35 H35A 110.8 . . ?
O9 C35 H35B 110.8 . . ?
C36 C35 H35B 110.8 . . ?
H35A C35 H35B 108.9 . . ?
C35 C36 C37 103.3(2) . . ?
C35 C36 H36A 111.1 . . ?
C37 C36 H36A 111.1 . . ?
C35 C36 H36B 111.1 . . ?
C37 C36 H36B 111.1 . . ?
H36A C36 H36B 109.1 . . ?
C38 C37 C36 103.9(2) . . ?
C38 C37 H37A 111.0 . . ?
C36 C37 H37A 111.0 . . ?
C38 C37 H37B 111.0 . . ?
C36 C37 H37B 111.0 . . ?
H37A C37 H37B 109.0 . . ?
O9 C38 C37 106.7(2) . . ?
O9 C38 H38A 110.4 . . ?
C37 C38 H38A 110.4 . . ?
O9 C38 H38B 110.4 . . ?
C37 C38 H38B 110.4 . . ?
H38A C38 H38B 108.6 . . ?

loop_
_geom_bond_atom_site_label_1
_geom_bond_atom_site_label_2
_geom_bond_distance
_geom_bond_site_symmetry_2
_geom_bond_publ_flag
Cu1 P1 2.1416(5) . ?
Cu1 Cl1 2.2536(5) . ?
Cu1 Cl2 2.3241(5) . ?
Cu1 Cu2 2.8188(3) . ?
Cu1 Cu2 2.9384(4) 2_766 ?
Cu2 P2 2.1523(5) . ?
Cu2 Cl1 2.3180(5) 2_766 ?
Cu2 Cl2 2.3977(5) . ?
Cu2 Cl2 2.5197(5) 2_766 ?
Cu2 Cu1 2.9385(4) 2_766 ?
Cl1 Cu2 2.3180(5) 2_766 ?
Cl2 Cu2 2.5197(5) 2_766 ?
P1 O1 1.6080(13) . ?
P1 O3 1.6230(13) . ?
P1 N1 1.6764(14) . ?
P2 O7 1.6090(13) . ?
P2 O5 1.6124(12) . ?
P2 N1 1.6913(14) . ?
O1 C1 1.404(2) . ?
O2 C6 1.360(2) . ?
O2 C7 1.436(2) . ?
O3 C8 1.404(2) . ?
O4 C13 1.368(2) . ?
O4 C14 1.430(2) . ?
O5 C15 1.404(2) . ?
O6 C20 1.358(2) . ?
O6 C21 1.430(2) . ?
O7 C22 1.392(2) . ?
O8 C27 1.356(2) . ?
O8 C28 1.440(2) . ?
N1 C29 1.459(2) . ?
C1 C2 1.379(3) . ?
C1 C6 1.404(3) . ?
C2 C3 1.395(3) . ?
C2 H2 0.9300 . ?
C3 C4 1.373(3) . ?
C3 H3 0.9300 . ?
C4 C5 1.389(3) . ?
C4 H4 0.9300 . ?
C5 C6 1.390(3) . ?
C5 H5 0.9300 . ?
C7 H7A 0.9600 . ?
C7 H7B 0.9600 . ?
C7 H7C 0.9600 . ?
C8 C9 1.373(3) . ?
C8 C13 1.402(2) . ?
C9 C10 1.396(3) . ?
C9 H9 0.9300 . ?
C10 C11 1.382(3) . ?
C10 H10 0.9300 . ?
C11 C12 1.388(3) . ?
C11 H11 0.9300 . ?
C12 C13 1.390(3) . ?
C12 H12 0.9300 . ?
C14 H14A 0.9600 . ?
C14 H14B 0.9600 . ?
C14 H14C 0.9600 . ?
C15 C16 1.379(3) . ?
C15 C20 1.399(2) . ?
C16 C17 1.397(3) . ?
C16 H16 0.9300 . ?
C17 C18 1.376(3) . ?
C17 H17 0.9300 . ?
C18 C19 1.390(3) . ?
C18 H18 0.9300 . ?
C19 C20 1.393(3) . ?
C19 H19 0.9300 . ?
C21 H21A 0.9600 . ?
C21 H21B 0.9600 . ?
C21 H21C 0.9600 . ?
C22 C23 1.378(2) . ?
C22 C27 1.401(3) . ?
C23 C24 1.391(3) . ?
C23 H23 0.9300 . ?
C24 C25 1.379(3) . ?
C24 H24 0.9300 . ?
C25 C26 1.387(3) . ?
C25 H25 0.9300 . ?
C26 C27 1.388(3) . ?
C26 H26 0.9300 . ?
C28 H28A 0.9600 . ?
C28 H28B 0.9600 . ?
C28 H28C 0.9600 . ?
C29 C34 1.386(2) . ?
C29 C30 1.387(2) . ?
C30 C31 1.392(3) . ?
C30 H30 0.9300 . ?
C31 C32 1.383(3) . ?
C31 H31 0.9300 . ?
C32 C33 1.384(3) . ?
C32 H32 0.9300 . ?
C33 C34 1.396(3) . ?
C33 H33 0.9300 . ?
C34 H34 0.9300 . ?
O9 C35 1.420(3) . ?
O9 C38 1.423(3) . ?
C35 C36 1.516(4) . ?
C35 H35A 0.9700 . ?
C35 H35B 0.9700 . ?
C36 C37 1.521(4) . ?
C36 H36A 0.9700 . ?
C36 H36B 0.9700 . ?
C37 C38 1.520(3) . ?
C37 H37A 0.9700 . ?
C37 H37B 0.9700 . ?
C38 H38A 0.9700 . ?
C38 H38B 0.9700 . ?
